data_7110678
loop_
_publ_author_name
'Angus, Patricia M.'
'Sargeson, Alan M.'
'Willis, Anthony C.'
'Angus, Patricia M.'
'Sargeson, Alan M.'

_publ_section_title
;
 An amidine-functionalized cobalt(III) cage complex: synthesis, structure
 and properties
;
_journal_issue 19
_journal_name_full 'Chemical Communications'
_journal_page_first 1975
_journal_paper_doi 10.1039/a906389g
_journal_year 1999
_chemical_formula_moiety 'C17 H31 Co N5 O1 S3, 3(Cl O4), (H2 O)'
_chemical_formula_sum 'C17 H33 Cl3 Co N5 O14 S3'
_chemical_formula_weight 792.95
_space_group_IT_number 14
_symmetry_cell_setting monoclinic
_symmetry_Int_Tables_number 14
_symmetry_space_group_name_Hall '-P 2ybc'
_symmetry_space_group_name_H-M 'P 1 21/c 1'
_audit_creation_date 1999-07-21
_audit_creation_method 'by teXsan v1.8'
_audit_update_record
;
?
;
_cell_angle_alpha 90
_cell_angle_beta 99.65(1)
_cell_angle_gamma 90
_cell_formula_units_Z 4
_cell_length_a 12.931(2)
_cell_length_b 10.404(2)
_cell_length_c 21.463(4)
_cell_measurement_reflns_used 25
_cell_measurement_temperature 296.2
_cell_measurement_theta_max 23.0
_cell_measurement_theta_min 18.5
_cell_volume 2846.6(9)
_computing_cell_refinement xtal_LATCON
_computing_data_collection
;
Philips PW1100/20 software 1976
;
_computing_data_reduction xtal_DIFDAT_ABSORB_ADDREF
_computing_publication_material 'teXsan (MSC, 1992-1997)'
_computing_structure_refinement 'teXsan (MSC, 1992-1997)'
_computing_structure_solution SHELXS86
_diffrn_ambient_temperature 296.2
_diffrn_measurement_device_type 'Philips PW1100/20'
_diffrn_measurement_method \w-2\q
_diffrn_orient_matrix_UB_11 0.00000
_diffrn_orient_matrix_UB_12 0.00000
_diffrn_orient_matrix_UB_13 0.00000
_diffrn_orient_matrix_UB_21 0.00000
_diffrn_orient_matrix_UB_22 0.00000
_diffrn_orient_matrix_UB_23 0.00000
_diffrn_orient_matrix_UB_31 0.00000
_diffrn_orient_matrix_UB_32 0.00000
_diffrn_orient_matrix_UB_33 0.00000
_diffrn_radiation_detector 'scintillation counter'
_diffrn_radiation_monochromator graphite
_diffrn_radiation_source 'X-ray tube'
_diffrn_radiation_type 'Mo K\a'
_diffrn_radiation_wavelength 0.7107
_diffrn_reflns_av_R_equivalents 0.01791
_diffrn_reflns_limit_h_max 16
_diffrn_reflns_limit_h_min -16
_diffrn_reflns_limit_k_max 13
_diffrn_reflns_limit_k_min 0
_diffrn_reflns_limit_l_max 27
_diffrn_reflns_limit_l_min 0
_diffrn_reflns_number 7086
_diffrn_reflns_reduction_process 'Lp corrections applied'
_diffrn_reflns_theta_max 27.50
_diffrn_reflns_theta_min 2.18
_diffrn_standards_decay_% 5
_diffrn_standards_interval_time 180
_diffrn_standards_number 3
_exptl_absorpt_coefficient_mu 1.181
_exptl_absorpt_correction_T_max 0.846
_exptl_absorpt_correction_T_min 0.757
_exptl_absorpt_correction_type analytical
_exptl_absorpt_process_details
;
analytical (de Meulenaer & Tompa, 1965)
;
_exptl_crystal_colour red
_exptl_crystal_density_diffrn 1.850
_exptl_crystal_density_meas ?
_exptl_crystal_description block
_exptl_crystal_F_000 1632.00
_exptl_crystal_size_max 0.26
_exptl_crystal_size_mid 0.21
_exptl_crystal_size_min 0.16
_refine_diff_density_max 0.57
_refine_diff_density_min -0.59
_refine_ls_extinction_method none
_refine_ls_goodness_of_fit_ref 2.140
_refine_ls_hydrogen_treatment refxyz
_refine_ls_matrix_type full
_refine_ls_number_constraints 5
_refine_ls_number_parameters 497
_refine_ls_number_reflns 4290
_refine_ls_number_restraints 0
_refine_ls_R_factor_gt 0.0420
_refine_ls_shift/su_max 0.1040
_refine_ls_shift/su_mean 0.0000
_refine_ls_structure_factor_coef F
_refine_ls_weighting_details 'w = 1/[\s^2^(Fo)]'
_refine_ls_weighting_scheme calc
_refine_ls_wR_factor_ref 0.0240
_reflns_number_gt 4290
_reflns_number_total 6908
_reflns_threshold_expression I>3.00\s(I)
_cod_data_source_file 906389gsup1.cif
_cod_data_source_block pma2
_cod_depositor_comments
;
The following automatic conversions were performed:

'_exptl_crystal_density_meas' value 'not measured' was changed to '?'
- the value is perceived as not measured.

Automatic conversion script
Id: cif_fix_values 3008 2015-01-20 13:52:24Z robertas 

The following automatic conversions were performed:

'_refine_ls_weighting_scheme' value 'w = 1/[\s^2^(Fo)]' was changed
to 'calc'. New tag '_refine_ls_weighting_details' was created. The
value of the new tag was set to 'w = 1/[\s^2^(Fo)]'.

Automatic conversion script
Id: cif_fix_values 3143 2015-03-26 13:38:13Z robertas 
;
_cod_original_cell_volume 2846.6(8)
_cod_original_sg_symbol_H-M 'P 21/c     '
_cod_original_formula_sum 'C17 H33 Cl3 Co N5 O14 S3 '
_cod_database_code 7110678

loop_
_symmetry_equiv_pos_as_xyz
'   +x,   +y,   +z'
'   -x,1/2+y,1/2-z'
'   -x,   -y,   -z'
'   +x,1/2-y,1/2+z'

loop_
_atom_site_label
_atom_site_fract_x
_atom_site_fract_y
_atom_site_fract_z
_atom_site_U_iso_or_equiv
_atom_site_occupancy
_atom_site_refinement_flags
_atom_site_adp_type
_atom_site_calc_flag
Co(1) 0.29995(4) 0.26649(5) 0.13248(2) 0.0220(1) 1.000 . Uani d
Cl(1) 0.12034(9) 0.8943(1) 0.37200(6) 0.0489(4) 1.000 . Uani d
Cl(2) -0.01668(9) 0.3232(1) 0.36951(6) 0.0452(4) 1.000 . Uani d
Cl(3) 0.41539(8) 0.2420(1) -0.12133(5) 0.0451(3) 1.000 . Uani d
S(1) 0.33755(7) 0.0733(1) 0.17394(5) 0.0298(3) 1.000 . Uani d
S(2) 0.38482(7) 0.2304(1) 0.05320(4) 0.0311(3) 1.000 . Uani d
S(3) 0.15264(7) 0.1891(1) 0.07620(5) 0.0298(3) 1.000 . Uani d
O(1) 0.3789(2) 0.7074(3) 0.2502(1) 0.058(1) 1.000 . Uani d
O(2) 0.3505(3) 0.5150(3) -0.0115(2) 0.060(1) 1.000 . Uani d
O(11) 0.0724(3) 0.9812(5) 0.3261(2) 0.138(2) 1.000 . Uani d
O(12) 0.0664(3) 0.7810(4) 0.3644(2) 0.119(2) 1.000 . Uani d
O(13) 0.2263(2) 0.8735(3) 0.3638(2) 0.077(1) 1.000 . Uani d
O(14) 0.1184(3) 0.9447(4) 0.4323(2) 0.093(1) 1.000 . Uani d
O(21) 0.0902(2) 0.2888(3) 0.3765(2) 0.076(1) 1.000 . Uani d
O(22) -0.0279(4) 0.4562(4) 0.3775(4) 0.109(2) 0.808 PPPPP Uani d
O(23) -0.0654(3) 0.2574(6) 0.4128(3) 0.096(2) 0.808 P Uani d
O(24) -0.0690(6) 0.2935(9) 0.3093(3) 0.167(3) 0.808 P Uani d
O(25) -0.027(2) 0.367(3) 0.430(1) 0.127 0.192 P Uiso d
O(26) -0.078(2) 0.227(3) 0.357(2) 0.127 0.192 P Uiso d
O(27) -0.043(2) 0.398(3) 0.321(2) 0.127 0.192 P Uiso d
O(31) 0.3192(2) 0.2880(4) -0.1097(2) 0.099(2) 1.000 . Uani d
O(32) 0.4941(3) 0.2842(4) -0.0721(2) 0.106(2) 1.000 . Uani d
O(33) 0.4140(3) 0.1056(3) -0.1221(2) 0.097(2) 1.000 . Uani d
O(34) 0.4344(3) 0.2869(3) -0.1808(1) 0.080(1) 1.000 . Uani d
N(1) 0.2322(2) 0.2933(3) 0.2042(1) 0.0251(9) 1.000 . Uani d
N(2) 0.4316(2) 0.3419(3) 0.1805(1) 0.0249(9) 1.000 . Uani d
N(3) 0.2535(2) 0.4422(3) 0.0979(1) 0.0255(9) 1.000 . Uani d
N(4) 0.2389(3) 0.6446(3) 0.2890(2) 0.047(1) 1.000 . Uani d
N(5) 0.1652(3) 0.4393(4) 0.2679(2) 0.052(1) 1.000 . Uani d
C(1) 0.3044(3) 0.5074(3) 0.2116(2) 0.024(1) 1.000 . Uani d
C(2) 0.2285(3) 0.4072(4) 0.2284(2) 0.027(1) 1.000 . Uani d
C(3) 0.1766(3) 0.1833(4) 0.2265(2) 0.035(1) 1.000 . Uani d
C(4) 0.2456(4) 0.0660(4) 0.2301(2) 0.040(1) 1.000 . Uani d
C(5) 0.2919(3) -0.0500(4) 0.1155(2) 0.036(1) 1.000 . Uani d
C(6) 0.2835(3) -0.0109(4) 0.0461(2) 0.032(1) 1.000 . Uani d
C(7) 0.2752(4) -0.1363(5) 0.0074(2) 0.050(2) 1.000 . Uani d
C(8) 0.4163(3) 0.4515(4) 0.2231(2) 0.028(1) 1.000 . Uani d
C(9) 0.5074(3) 0.3735(4) 0.1375(2) 0.034(1) 1.000 . Uani d
C(10) 0.5166(3) 0.2605(5) 0.0947(2) 0.041(1) 1.000 . Uani d
C(11) 0.3835(3) 0.0598(4) 0.0349(2) 0.037(1) 1.000 . Uani d
C(12) 0.2764(3) 0.5509(4) 0.1430(2) 0.028(1) 1.000 . Uani d
C(13) 0.1393(3) 0.4410(4) 0.0696(2) 0.032(1) 1.000 . Uani d
C(14) 0.1169(3) 0.3270(4) 0.0268(2) 0.040(1) 1.000 . Uani d
C(15) 0.1845(3) 0.0669(4) 0.0220(2) 0.040(1) 1.000 . Uani d
C(16) 0.3099(3) 0.6302(4) 0.2521(2) 0.033(1) 1.000 . Uani d
C(17) 0.1484(4) 0.5632(5) 0.2925(3) 0.066(2) 1.000 . Uani d
H(1) 0.468(2) 0.281(3) 0.208(1) 0.031 1.000 . Uiso d
H(2) 0.286(3) 0.454(3) 0.066(1) 0.030 1.000 . Uiso d
H(3) 0.243(3) 0.721(4) 0.310(2) 0.057 1.000 . Uiso d
H(4) 0.130(3) 0.391(4) 0.279(2) 0.060 1.000 . Uiso d
H(5) 0.163(3) 0.198(3) 0.270(2) 0.043 1.000 . Uiso d
H(6) 0.108(3) 0.179(3) 0.198(2) 0.043 1.000 . Uiso d
H(7) 0.294(3) 0.057(4) 0.266(2) 0.048 1.000 . Uiso d
H(8) 0.205(3) -0.016(3) 0.222(2) 0.048 1.000 . Uiso d
H(9) 0.229(3) -0.079(3) 0.121(2) 0.042 1.000 . Uiso d
H(10) 0.345(3) -0.122(3) 0.126(2) 0.042 1.000 . Uiso d
H(11) 0.213(3) -0.205(4) 0.011(2) 0.060 1.000 . Uiso d
H(12) 0.337(3) -0.185(4) 0.018(2) 0.060 1.000 . Uiso d
H(13) 0.269(3) -0.122(4) -0.036(2) 0.060 1.000 . Uiso d
H(14) 0.461(3) 0.513(3) 0.217(2) 0.033 1.000 . Uiso d
H(15) 0.435(2) 0.420(3) 0.268(2) 0.033 1.000 . Uiso d
H(16) 0.485(3) 0.444(3) 0.115(2) 0.041 1.000 . Uiso d
H(17) 0.578(3) 0.392(3) 0.169(2) 0.041 1.000 . Uiso d
H(18) 0.561(3) 0.278(4) 0.066(2) 0.049 1.000 . Uiso d
H(19) 0.546(3) 0.189(4) 0.123(2) 0.049 1.000 . Uiso d
H(20) 0.442(3) 0.022(3) 0.060(2) 0.044 1.000 . Uiso d
H(21) 0.388(3) 0.056(3) -0.009(2) 0.044 1.000 . Uiso d
H(22) 0.218(2) 0.606(3) 0.138(2) 0.034 1.000 . Uiso d
H(23) 0.336(2) 0.604(3) 0.131(2) 0.034 1.000 . Uiso d
H(24) 0.123(3) 0.523(3) 0.046(2) 0.039 1.000 . Uiso d
H(25) 0.099(3) 0.444(3) 0.104(2) 0.039 1.000 . Uiso d
H(26) 0.037(3) 0.318(3) 0.005(2) 0.048 1.000 . Uiso d
H(27) 0.152(3) 0.329(4) -0.009(2) 0.048 1.000 . Uiso d
H(28) 0.186(3) 0.104(4) -0.016(2) 0.047 1.000 . Uiso d
H(29) 0.126(3) 0.008(3) 0.014(2) 0.047 1.000 . Uiso d
H(30) 0.144(3) 0.568(4) 0.340(2) 0.083 1.000 . Uiso d
H(31) 0.082(3) 0.608(4) 0.261(2) 0.083 1.000 . Uiso d
H(32) 0.371(4) 0.466(5) -0.029(2) 0.070 1.000 . Uiso d
H(33) 0.290(3) 0.549(4) -0.038(2) 0.070 1.000 . Uiso d

loop_
_atom_site_aniso_label
_atom_site_aniso_U_11
_atom_site_aniso_U_22
_atom_site_aniso_U_33
_atom_site_aniso_U_12
_atom_site_aniso_U_13
_atom_site_aniso_U_23
Co(1) 0.0210(3) 0.0235(3) 0.0221(3) 0.0019(2) 0.0047(2) 0.0006(2)
Cl(1) 0.0455(7) 0.0501(8) 0.0540(8) -0.0017(6) 0.0172(6) -0.0160(7)
Cl(2) 0.0469(7) 0.0453(7) 0.0438(7) 0.0022(6) 0.0087(6) 0.0087(6)
Cl(3) 0.0430(6) 0.0593(8) 0.0330(6) -0.0005(6) 0.0065(5) -0.0022(6)
S(1) 0.0304(6) 0.0259(6) 0.0320(6) 0.0013(5) 0.0017(4) 0.0019(5)
S(2) 0.0343(6) 0.0322(6) 0.0292(5) 0.0044(5) 0.0125(4) 0.0001(5)
S(3) 0.0255(5) 0.0301(6) 0.0325(6) 0.0023(4) 0.0014(4) -0.0068(5)
O(1) 0.050(2) 0.046(2) 0.085(2) -0.022(2) 0.034(2) -0.032(2)
O(2) 0.072(3) 0.058(3) 0.052(3) 0.007(2) 0.019(2) 0.012(2)
O(11) 0.134(4) 0.173(5) 0.101(4) 0.053(4) 0.008(3) 0.043(4)
O(12) 0.088(3) 0.079(3) 0.209(5) -0.043(2) 0.078(3) -0.073(3)
O(13) 0.040(2) 0.077(3) 0.120(3) -0.008(2) 0.030(2) -0.045(2)
O(14) 0.087(3) 0.138(4) 0.059(2) -0.011(3) 0.029(2) -0.054(3)
O(21) 0.051(2) 0.081(3) 0.103(3) 0.023(2) 0.039(2) 0.020(2)
O(22) 0.074(3) 0.025(3) 0.240(8) -0.001(2) 0.065(4) -0.016(4)
O(23) 0.046(3) 0.129(5) 0.122(5) 0.013(3) 0.037(3) 0.091(4)
O(24) 0.227(8) 0.177(8) 0.063(4) 0.083(6) -0.073(4) -0.038(5)
O(31) 0.057(2) 0.151(4) 0.092(3) 0.028(3) 0.021(2) -0.026(3)
O(32) 0.064(2) 0.182(5) 0.064(2) -0.025(3) -0.014(2) -0.025(3)
O(33) 0.167(4) 0.061(3) 0.064(3) 0.012(3) 0.028(3) 0.018(2)
O(34) 0.134(3) 0.066(3) 0.049(2) -0.015(2) 0.042(2) 0.000(2)
N(1) 0.028(2) 0.024(2) 0.025(2) -0.003(1) 0.009(1) -0.002(1)
N(2) 0.020(2) 0.025(2) 0.030(2) 0.002(1) 0.004(1) 0.002(2)
N(3) 0.027(2) 0.028(2) 0.022(2) 0.004(2) 0.006(1) 0.002(2)
N(4) 0.048(2) 0.036(2) 0.060(3) -0.010(2) 0.022(2) -0.026(2)
N(5) 0.061(3) 0.036(3) 0.071(3) -0.015(2) 0.049(2) -0.014(2)
C(1) 0.023(2) 0.027(2) 0.023(2) -0.003(2) 0.006(2) -0.001(2)
C(2) 0.026(2) 0.034(2) 0.022(2) 0.002(2) 0.005(2) -0.001(2)
C(3) 0.037(3) 0.033(2) 0.037(3) -0.008(2) 0.014(2) 0.002(2)
C(4) 0.056(3) 0.036(3) 0.031(3) -0.005(2) 0.014(2) 0.005(2)
C(5) 0.036(3) 0.029(2) 0.042(3) -0.001(2) 0.008(2) -0.007(2)
C(6) 0.033(2) 0.028(2) 0.036(3) 0.002(2) 0.008(2) -0.007(2)
C(7) 0.060(3) 0.039(3) 0.050(3) 0.007(2) 0.011(3) -0.019(3)
C(8) 0.026(2) 0.029(2) 0.028(2) -0.006(2) 0.002(2) -0.003(2)
C(9) 0.025(2) 0.037(3) 0.043(3) -0.004(2) 0.013(2) -0.002(2)
C(10) 0.026(2) 0.051(3) 0.048(3) 0.001(2) 0.016(2) -0.009(3)
C(11) 0.047(3) 0.034(3) 0.034(3) 0.010(2) 0.014(2) -0.005(2)
C(12) 0.028(2) 0.024(2) 0.033(2) 0.004(2) 0.006(2) 0.000(2)
C(13) 0.029(2) 0.031(2) 0.033(3) 0.006(2) -0.006(2) -0.002(2)
C(14) 0.042(3) 0.037(3) 0.035(3) 0.007(2) -0.008(2) -0.001(2)
C(15) 0.042(3) 0.040(3) 0.035(3) 0.004(2) -0.003(2) -0.015(2)
C(16) 0.032(2) 0.034(3) 0.035(3) -0.004(2) 0.010(2) -0.010(2)
C(17) 0.076(4) 0.043(3) 0.091(5) -0.013(3) 0.051(4) -0.024(3)

loop_
_atom_type_symbol
_atom_type_oxidation_number
_atom_type_number_in_cell
_atom_type_scat_dispersion_real
_atom_type_scat_dispersion_imag
_atom_type_scat_source
C 0 68 0.002 0.002
;International Tables for Crystallography
(1992, Vol. C, Tables 4.2.6.8 and 6.1.1.1)
;
H 0 132 0.000 0.000
;International Tables for Crystallography
(1992, Vol. C, Table 6.1.1.2)
;
Cl 0 12 0.132 0.159
;International Tables for Crystallography
(1992, Vol. C, Tables 4.2.6.8 and 6.1.1.1)
;
Co 0 4 0.299 0.973
;International Tables for Crystallography
(1992, Vol. C, Tables 4.2.6.8 and 6.1.1.1)
;
N 0 20 0.004 0.003
;International Tables for Crystallography
(1992, Vol. C, Tables 4.2.6.8 and 6.1.1.1)
;
O 0 56 0.008 0.006
;International Tables for Crystallography
(1992, Vol. C, Tables 4.2.6.8 and 6.1.1.1)
;
S 0 12 0.110 0.124
;International Tables for Crystallography
(1992, Vol. C, Tables 4.2.6.8 and 6.1.1.1)
;

loop_
_geom_angle_atom_site_label_1
_geom_angle_atom_site_label_2
_geom_angle_atom_site_label_3
_geom_angle
_geom_angle_publ_flag
S(1) Co(1) S(2) 92.94(4) yes
S(1) Co(1) S(3) 90.00(4) yes
S(1) Co(1) N(1) 84.74(9) yes
S(1) Co(1) N(2) 92.19(9) yes
S(1) Co(1) N(3) 174.87(9) yes
S(2) Co(1) S(3) 90.63(4) yes
S(2) Co(1) N(1) 176.93(9) yes
S(2) Co(1) N(2) 88.46(9) yes
S(2) Co(1) N(3) 91.48(9) yes
S(3) Co(1) N(1) 91.38(9) yes
S(3) Co(1) N(2) 177.7(1) yes
S(3) Co(1) N(3) 87.34(9) yes
N(1) Co(1) N(2) 89.6(1) yes
N(1) Co(1) N(3) 90.9(1) yes
N(2) Co(1) N(3) 90.5(1) yes
O(11) Cl(1) O(12) 108.4(3) yes
O(11) Cl(1) O(13) 109.4(3) yes
O(11) Cl(1) O(14) 109.5(3) yes
O(12) Cl(1) O(13) 109.7(2) yes
O(12) Cl(1) O(14) 110.2(3) yes
O(13) Cl(1) O(14) 109.7(2) yes
O(21) Cl(2) O(22) 110.8(3) yes
O(21) Cl(2) O(23) 110.5(2) yes
O(21) Cl(2) O(24) 111.0(3) yes
O(21) Cl(2) O(25) 103(1) yes
O(21) Cl(2) O(26) 113(1) yes
O(21) Cl(2) O(27) 111(1) yes
O(22) Cl(2) O(23) 109.6(3) yes
O(22) Cl(2) O(24) 106.8(4) yes
O(22) Cl(2) O(25) 63(1) yes
O(22) Cl(2) O(26) 136(1) yes
O(22) Cl(2) O(27) 59(2) yes
O(23) Cl(2) O(24) 108.0(4) yes
O(23) Cl(2) O(25) 54(1) yes
O(23) Cl(2) O(26) 54(1) yes
O(23) Cl(2) O(27) 138(1) yes
O(24) Cl(2) O(25) 146(1) yes
O(24) Cl(2) O(26) 56(1) yes
O(24) Cl(2) O(27) 50(1) yes
O(25) Cl(2) O(26) 107(2) yes
O(25) Cl(2) O(27) 120(2) yes
O(26) Cl(2) O(27) 103(2) yes
O(31) Cl(3) O(32) 108.3(2) yes
O(31) Cl(3) O(33) 109.6(3) yes
O(31) Cl(3) O(34) 110.1(2) yes
O(32) Cl(3) O(33) 109.0(2) yes
O(32) Cl(3) O(34) 111.1(2) yes
O(33) Cl(3) O(34) 108.8(2) yes
Co(1) S(1) C(4) 100.3(2) yes
Co(1) S(1) C(5) 109.7(1) yes
C(4) S(1) C(5) 104.7(2) yes
Co(1) S(2) C(10) 98.0(1) yes
Co(1) S(2) C(11) 110.2(1) yes
C(10) S(2) C(11) 104.4(2) yes
Co(1) S(3) C(14) 98.2(1) yes
Co(1) S(3) C(15) 109.6(1) yes
C(14) S(3) C(15) 104.2(2) yes
H(32) O(2) H(33) 107(5) no
Cl(2) O(22) O(25) 59(1) yes
Cl(2) O(22) O(27) 56(1) yes
O(25) O(22) O(27) 113(2) yes
Cl(2) O(23) O(25) 64(1) yes
Cl(2) O(23) O(26) 58(2) yes
O(25) O(23) O(26) 120(2) yes
Cl(2) O(24) O(26) 58(1) yes
Cl(2) O(24) O(27) 61(2) yes
O(26) O(24) O(27) 114(2) yes
Cl(2) O(25) O(22) 59(1) yes
Cl(2) O(25) O(23) 62(1) yes
O(22) O(25) O(23) 113(2) yes
Cl(2) O(26) O(23) 67(2) yes
Cl(2) O(26) O(24) 67(2) yes
O(23) O(26) O(24) 130(3) yes
Cl(2) O(27) O(22) 64(2) yes
Cl(2) O(27) O(24) 69(2) yes
O(22) O(27) O(24) 128(3) yes
Co(1) N(1) C(2) 120.5(3) yes
Co(1) N(1) C(3) 117.5(2) yes
C(2) N(1) C(3) 121.8(3) yes
Co(1) N(2) C(8) 115.2(2) yes
Co(1) N(2) C(9) 111.1(2) yes
Co(1) N(2) H(1) 111(2) no
C(8) N(2) C(9) 112.2(3) yes
C(8) N(2) H(1) 104(2) no
C(9) N(2) H(1) 103(2) no
Co(1) N(3) C(12) 115.7(2) yes
Co(1) N(3) C(13) 110.6(2) yes
Co(1) N(3) H(2) 105(2) no
C(12) N(3) C(13) 110.2(3) yes
C(12) N(3) H(2) 109(2) no
C(13) N(3) H(2) 105(2) no
C(16) N(4) C(17) 127.7(4) yes
C(16) N(4) H(3) 114(2) no
C(17) N(4) H(3) 117(2) no
C(2) N(5) C(17) 128.2(4) yes
C(2) N(5) H(4) 121(4) no
C(17) N(5) H(4) 111(4) no
C(2) C(1) C(8) 109.3(3) yes
C(2) C(1) C(12) 112.1(3) yes
C(2) C(1) C(16) 114.0(3) yes
C(8) C(1) C(12) 109.3(3) yes
C(8) C(1) C(16) 105.6(3) yes
C(12) C(1) C(16) 106.3(3) yes
N(1) C(2) N(5) 123.9(4) yes
N(1) C(2) C(1) 117.7(3) yes
N(5) C(2) C(1) 118.4(3) yes
N(1) C(3) C(4) 109.2(3) yes
N(1) C(3) H(5) 111(2) no
N(1) C(3) H(6) 105(2) no
C(4) C(3) H(5) 106(2) no
C(4) C(3) H(6) 117(2) no
H(5) C(3) H(6) 108(3) no
S(1) C(4) C(3) 112.1(3) yes
S(1) C(4) H(7) 97(2) no
S(1) C(4) H(8) 107(2) no
C(3) C(4) H(7) 117(3) no
C(3) C(4) H(8) 113(2) no
H(7) C(4) H(8) 109(3) no
S(1) C(5) C(6) 116.4(3) yes
S(1) C(5) H(9) 110(2) no
S(1) C(5) H(10) 104(2) no
C(6) C(5) H(9) 107(2) no
C(6) C(5) H(10) 110(2) no
H(9) C(5) H(10) 109(3) no
C(5) C(6) C(7) 106.6(3) yes
C(5) C(6) C(11) 110.8(3) yes
C(5) C(6) C(15) 112.9(3) yes
C(7) C(6) C(11) 107.7(3) yes
C(7) C(6) C(15) 106.7(3) yes
C(11) C(6) C(15) 111.8(3) yes
C(6) C(7) H(11) 120(2) no
C(6) C(7) H(12) 110(3) no
C(6) C(7) H(13) 113(3) no
H(11) C(7) H(12) 104(3) no
H(11) C(7) H(13) 103(3) no
H(12) C(7) H(13) 106(3) no
N(2) C(8) C(1) 114.0(3) yes
N(2) C(8) H(14) 108(2) no
N(2) C(8) H(15) 107(2) no
C(1) C(8) H(14) 109(2) no
C(1) C(8) H(15) 110(2) no
H(14) C(8) H(15) 108(3) no
N(2) C(9) C(10) 109.3(3) yes
N(2) C(9) H(16) 109(2) no
N(2) C(9) H(17) 103(2) no
C(10) C(9) H(16) 112(2) no
C(10) C(9) H(17) 113(2) no
H(16) C(9) H(17) 111(3) no
S(2) C(10) C(9) 105.7(3) yes
S(2) C(10) H(18) 109(2) no
S(2) C(10) H(19) 114(2) no
C(9) C(10) H(18) 112(2) no
C(9) C(10) H(19) 106(2) no
H(18) C(10) H(19) 110(3) no
S(2) C(11) C(6) 114.2(3) yes
S(2) C(11) H(20) 108(2) no
S(2) C(11) H(21) 105(2) no
C(6) C(11) H(20) 109(2) no
C(6) C(11) H(21) 109(2) no
H(20) C(11) H(21) 112(3) no
N(3) C(12) C(1) 113.1(3) yes
N(3) C(12) H(22) 109(2) no
N(3) C(12) H(23) 109(2) no
C(1) C(12) H(22) 110(2) no
C(1) C(12) H(23) 110(2) no
H(22) C(12) H(23) 105(3) no
N(3) C(13) C(14) 109.3(3) yes
N(3) C(13) H(24) 108(2) no
N(3) C(13) H(25) 108(2) no
C(14) C(13) H(24) 111(2) no
C(14) C(13) H(25) 115(2) no
H(24) C(13) H(25) 105(3) no
S(3) C(14) C(13) 105.4(3) yes
S(3) C(14) H(26) 109(2) no
S(3) C(14) H(27) 112(2) no
C(13) C(14) H(26) 114(2) no
C(13) C(14) H(27) 114(2) no
H(26) C(14) H(27) 101(3) no
S(3) C(15) C(6) 114.8(3) yes
S(3) C(15) H(28) 108(3) no
S(3) C(15) H(29) 108(2) no
C(6) C(15) H(28) 113(3) no
C(6) C(15) H(29) 108(2) no
H(28) C(15) H(29) 104(3) no
O(1) C(16) N(4) 122.6(4) yes
O(1) C(16) C(1) 119.8(3) yes
N(4) C(16) C(1) 117.6(3) yes
N(4) C(17) N(5) 109.5(4) yes
N(4) C(17) H(30) 102(3) no
N(4) C(17) H(31) 106(2) no
N(5) C(17) H(30) 117(3) no
N(5) C(17) H(31) 108(2) no
H(30) C(17) H(31) 114(3) no

loop_
_geom_bond_atom_site_label_1
_geom_bond_atom_site_label_2
_geom_bond_distance
_geom_bond_publ_flag
Co(1) S(1) 2.219(1) yes
Co(1) S(2) 2.206(1) yes
Co(1) S(3) 2.228(1) yes
Co(1) N(1) 1.915(3) yes
Co(1) N(2) 1.997(3) yes
Co(1) N(3) 2.026(3) yes
Cl(1) O(11) 1.402(4) yes
Cl(1) O(12) 1.366(3) yes
Cl(1) O(13) 1.427(3) yes
Cl(1) O(14) 1.400(3) yes
Cl(2) O(21) 1.411(3) yes
Cl(2) O(22) 1.405(4) yes
Cl(2) O(23) 1.388(4) yes
Cl(2) O(24) 1.390(5) yes
Cl(2) O(25) 1.41(3) yes
Cl(2) O(26) 1.28(3) yes
Cl(2) O(27) 1.30(3) yes
Cl(3) O(31) 1.394(3) yes
Cl(3) O(32) 1.409(3) yes
Cl(3) O(33) 1.419(4) yes
Cl(3) O(34) 1.419(3) yes
S(1) C(4) 1.831(4) yes
S(1) C(5) 1.823(4) yes
S(2) C(10) 1.813(4) yes
S(2) C(11) 1.818(4) yes
S(3) C(14) 1.798(4) yes
S(3) C(15) 1.817(4) yes
O(1) C(16) 1.207(4) yes
O(2) H(32) 0.71(4) no
O(2) H(33) 0.95(4) no
O(22) O(25) 1.46(3) yes
O(22) O(27) 1.34(3) yes
O(23) O(25) 1.28(3) yes
O(23) O(26) 1.22(3) yes
O(24) O(26) 1.26(3) yes
O(24) O(27) 1.15(3) yes
N(1) C(2) 1.297(4) yes
N(1) C(3) 1.474(5) yes
N(2) C(8) 1.496(5) yes
N(2) C(9) 1.490(5) yes
N(2) H(1) 0.94(3) no
N(3) C(12) 1.486(5) yes
N(3) C(13) 1.499(4) yes
N(3) H(2) 0.87(3) no
N(4) C(16) 1.317(5) yes
N(4) C(17) 1.456(6) yes
N(4) H(3) 0.91(4) no
N(5) C(2) 1.318(4) yes
N(5) C(17) 1.424(6) yes
N(5) H(4) 0.75(4) no
C(1) C(2) 1.516(5) yes
C(1) C(8) 1.540(5) yes
C(1) C(12) 1.526(5) yes
C(1) C(16) 1.541(5) yes
C(3) C(4) 1.507(6) yes
C(3) H(5) 1.00(3) no
C(3) H(6) 0.99(3) no
C(4) H(7) 0.91(3) no
C(4) H(8) 1.00(3) no
C(5) C(6) 1.529(5) yes
C(5) H(9) 0.90(3) no
C(5) H(10) 1.02(3) no
C(6) C(7) 1.541(5) yes
C(6) C(11) 1.542(5) yes
C(6) C(15) 1.530(5) yes
C(7) H(11) 1.09(4) no
C(7) H(12) 0.94(4) no
C(7) H(13) 0.93(4) no
C(8) H(14) 0.88(3) no
C(8) H(15) 1.01(3) no
C(9) C(10) 1.509(6) yes
C(9) H(16) 0.89(3) no
C(9) H(17) 1.06(3) no
C(10) H(18) 0.93(3) no
C(10) H(19) 0.99(3) no
C(11) H(20) 0.94(3) no
C(11) H(21) 0.95(3) no
C(12) H(22) 0.94(3) no
C(12) H(23) 1.01(3) no
C(13) C(14) 1.499(5) yes
C(13) H(24) 0.99(3) no
C(13) H(25) 0.97(3) no
C(14) H(26) 1.07(3) no
C(14) H(27) 0.96(3) no
C(15) H(28) 0.90(3) no
C(15) H(29) 0.97(3) no
C(17) H(30) 1.03(4) no
C(17) H(31) 1.10(4) no

loop_
_geom_contact_atom_site_label_1
_geom_contact_atom_site_label_2
_geom_contact_distance
_geom_contact_site_symmetry_2
_geom_contact_publ_flag
S(1) O(34) 3.478(3) 4 no
S(2) O(2) 3.269(4) . no
S(2) O(32) 3.290(4) . no
S(2) O(31) 3.508(4) . no
S(3) O(22) 3.162(5) 2_545 no
S(3) O(12) 3.431(4) 2_545 no
O(1) N(2) 2.991(4) 2_655 no
O(1) O(34) 3.043(4) 3_665 no
O(1) C(9) 3.124(5) 2_655 no
O(1) C(10) 3.419(5) 2_655 no
O(2) N(3) 2.940(4) . no
O(2) O(14) 3.070(5) 4_564 no
O(2) O(13) 3.105(5) 4_564 no
O(2) O(31) 3.146(5) . no
O(2) O(32) 3.227(5) 3_665 no
O(2) O(32) 3.424(5) . no
O(2) C(10) 3.554(6) 3_665 no
O(2) C(13) 3.561(6) . no
O(11) O(27) 3.24(3) 2 no
O(11) O(26) 3.35(3) 1_565 no
O(11) O(21) 3.373(6) 1_565 no
O(11) C(4) 3.404(6) 1_565 no
O(11) N(5) 3.410(6) 2 no
O(11) C(3) 3.431(6) 1_565 no
O(11) O(24) 3.50(1) 2 no
O(11) C(17) 3.595(7) 2 no
O(12) C(17) 3.031(6) . no
O(12) N(4) 3.290(5) . no
O(12) C(3) 3.558(6) 2 no
O(13) N(4) 2.892(4) . no
O(13) C(9) 3.448(5) 2_655 no
O(13) C(10) 3.497(5) 2_655 no
O(13) C(4) 3.542(6) 1_565 no
O(14) C(14) 3.126(5) 4_565 no
O(14) C(13) 3.148(5) 4_565 no
O(14) C(13) 3.326(5) 2 no
O(14) C(14) 3.524(6) 2 no
O(21) O(31) 3.033(4) 4 no
O(21) N(5) 3.095(5) . no
O(21) C(14) 3.407(5) 4 no
O(21) C(15) 3.495(6) 4 no
O(21) C(17) 3.525(6) . no
O(22) C(17) 3.341(7) . no
O(22) C(15) 3.397(7) 2 no
O(22) C(5) 3.443(6) 2 no
O(22) C(4) 3.520(8) 2 no
O(22) C(3) 3.582(8) 2 no
O(23) C(14) 3.222(6) 4 no
O(23) C(13) 3.466(7) 2_545 no
O(23) C(5) 3.516(6) 2 no
O(23) C(12) 3.521(8) 2_545 no
O(24) N(4) 3.181(8) 2_545 no
O(24) C(17) 3.288(9) 2_545 no
O(24) C(16) 3.599(9) 2_545 no
O(25) C(15) 3.16(3) 4 no
O(25) C(15) 3.20(3) 2 no
O(25) C(14) 3.24(3) 4 no
O(25) C(5) 3.51(3) 2 no
O(26) C(12) 3.15(3) 2_545 no
O(26) C(13) 3.52(3) 2_545 no
O(26) N(4) 3.56(4) 2_545 no
O(27) N(5) 3.13(3) . no
O(27) C(17) 3.16(3) . no
O(27) C(4) 3.19(3) 2 no
O(27) C(3) 3.50(3) 2 no
O(32) C(7) 3.435(6) 3_655 no
O(32) C(10) 3.553(6) . no
O(33) C(8) 3.380(5) 4_554 no
O(33) C(11) 3.418(5) 3_655 no
O(33) C(11) 3.490(5) . no
O(34) C(8) 3.209(5) 4_554 no
O(34) C(4) 3.224(6) 4_554 no
O(34) N(2) 3.260(4) 4_554 no
O(34) N(1) 3.385(4) 4_554 no
O(34) C(8) 3.542(5) 3_665 no
O(34) C(3) 3.598(5) 4_554 no

loop_
_geom_torsion_atom_site_label_1
_geom_torsion_atom_site_label_2
_geom_torsion_atom_site_label_3
_geom_torsion_atom_site_label_4
_geom_torsion
_geom_torsion_publ_flag
Co(1) S(1) C(4) C(3) 2.8(3) no
Co(1) S(1) C(5) C(6) 26.1(3) no
Co(1) S(2) C(10) C(9) -39.1(3) no
Co(1) S(2) C(11) C(6) 32.7(3) no
Co(1) S(3) C(14) C(13) -41.3(3) no
Co(1) S(3) C(15) C(6) 32.1(4) no
Co(1) N(1) C(2) N(5) 164.5(3) no
Co(1) N(1) C(2) C(1) -17.6(5) no
Co(1) N(1) C(3) C(4) 46.6(4) no
Co(1) N(2) C(8) C(1) -13.2(4) no
Co(1) N(2) C(9) C(10) -47.8(4) no
Co(1) N(3) C(12) C(1) -15.3(4) no
Co(1) N(3) C(13) C(14) -48.1(4) no
Cl(2) O(22) O(25) O(23) -31(1) no
Cl(2) O(22) O(27) O(24) 27(3) no
Cl(2) O(23) O(25) O(22) 30(1) no
Cl(2) O(23) O(26) O(24) -24(2) no
Cl(2) O(24) O(26) O(23) 25(2) no
Cl(2) O(24) O(27) O(22) -26(2) no
Cl(2) O(25) O(22) O(27) 15(2) no
Cl(2) O(25) O(23) O(26) -15(2) no
Cl(2) O(26) O(23) O(25) 16(2) no
Cl(2) O(26) O(24) O(27) -23(2) no
Cl(2) O(27) O(22) O(25) -16(2) no
Cl(2) O(27) O(24) O(26) 23(2) no
S(1) Co(1) S(2) C(10) -79.9(2) no
S(1) Co(1) S(2) C(11) 28.7(2) no
S(1) Co(1) S(3) C(14) -170.8(1) no
S(1) Co(1) S(3) C(15) -62.5(2) no
S(1) Co(1) N(1) C(2) 148.7(3) no
S(1) Co(1) N(1) C(3) -37.0(3) no
S(1) Co(1) N(2) C(8) -121.4(2) no
S(1) Co(1) N(2) C(9) 109.5(2) no
S(1) Co(1) N(3) C(12) 83(1) no
S(1) Co(1) N(3) C(13) -43(1) no
S(1) C(4) C(3) N(1) -27.5(4) no
S(1) C(5) C(6) C(7) 164.1(3) no
S(1) C(5) C(6) C(11) 47.2(4) no
S(1) C(5) C(6) C(15) -79.1(4) no
S(2) Co(1) S(1) C(4) -166.0(1) no
S(2) Co(1) S(1) C(5) -56.2(1) no
S(2) Co(1) S(3) C(14) -77.8(1) no
S(2) Co(1) S(3) C(15) 30.4(2) no
S(2) Co(1) N(1) C(2) 108(2) no
S(2) Co(1) N(1) C(3) -78(2) no
S(2) Co(1) N(2) C(8) 145.7(2) no
S(2) Co(1) N(2) C(9) 16.7(2) no
S(2) Co(1) N(3) C(12) -127.6(2) no
S(2) Co(1) N(3) C(13) 106.2(2) no
S(2) C(10) C(9) N(2) 57.7(4) no
S(2) C(11) C(6) C(5) -83.8(4) no
S(2) C(11) C(6) C(7) 160.0(3) no
S(2) C(11) C(6) C(15) 43.1(4) no
S(3) Co(1) S(1) C(4) -75.4(1) no
S(3) Co(1) S(1) C(5) 34.4(1) no
S(3) Co(1) S(2) C(10) -170.0(2) no
S(3) Co(1) S(2) C(11) -61.3(2) no
S(3) Co(1) N(1) C(2) -121.4(3) no
S(3) Co(1) N(1) C(3) 52.9(3) no
S(3) Co(1) N(2) C(8) 79(2) no
S(3) Co(1) N(2) C(9) -50(2) no
S(3) Co(1) N(3) C(12) 141.8(2) no
S(3) Co(1) N(3) C(13) 15.7(2) no
S(3) C(14) C(13) N(3) 59.8(4) no
S(3) C(15) C(6) C(5) 42.8(5) no
S(3) C(15) C(6) C(7) 159.6(3) no
S(3) C(15) C(6) C(11) -83.0(4) no
O(1) C(16) N(4) C(17) 175.6(5) no
O(1) C(16) C(1) C(2) 168.1(4) no
O(1) C(16) C(1) C(8) 48.2(5) no
O(1) C(16) C(1) C(12) -67.9(5) no
O(21) Cl(2) O(22) O(25) -94(1) no
O(21) Cl(2) O(22) O(27) 103(2) no
O(21) Cl(2) O(23) O(25) 92(1) no
O(21) Cl(2) O(23) O(26) -104(2) no
O(21) Cl(2) O(24) O(26) 104(2) no
O(21) Cl(2) O(24) O(27) -101(2) no
O(21) Cl(2) O(25) O(22) 106.9(6) no
O(21) Cl(2) O(25) O(23) -106.1(8) no
O(21) Cl(2) O(26) O(23) 100(1) no
O(21) Cl(2) O(26) O(24) -101(1) no
O(21) Cl(2) O(27) O(22) -102(1) no
O(21) Cl(2) O(27) O(24) 100(1) no
O(22) Cl(2) O(23) O(25) -31(1) no
O(22) Cl(2) O(23) O(26) 133(2) no
O(22) Cl(2) O(24) O(26) -135(2) no
O(22) Cl(2) O(24) O(27) 20(2) no
O(22) Cl(2) O(25) O(23) 147(1) no
O(22) Cl(2) O(26) O(23) -81(2) no
O(22) Cl(2) O(26) O(24) 78(2) no
O(22) Cl(2) O(27) O(24) -157(2) no
O(22) O(25) Cl(2) O(23) -147(1) no
O(22) O(25) Cl(2) O(24) -79(2) no
O(22) O(25) Cl(2) O(26) -134(2) no
O(22) O(25) Cl(2) O(27) -17(2) no
O(22) O(25) O(23) O(26) 15(3) no
O(22) O(27) Cl(2) O(23) 86(2) no
O(22) O(27) Cl(2) O(24) 157(2) no
O(22) O(27) Cl(2) O(25) 17(2) no
O(22) O(27) Cl(2) O(26) 136(2) no
O(22) O(27) O(24) O(26) -4(4) no
O(23) Cl(2) O(22) O(25) 28(1) no
O(23) Cl(2) O(22) O(27) -135(2) no
O(23) Cl(2) O(24) O(26) -17(2) no
O(23) Cl(2) O(24) O(27) 138(2) no
O(23) Cl(2) O(26) O(24) 160(2) no
O(23) Cl(2) O(27) O(24) -71(3) no
O(23) O(25) Cl(2) O(24) 68(2) no
O(23) O(25) Cl(2) O(26) 13(2) no
O(23) O(25) Cl(2) O(27) 130(2) no
O(23) O(25) O(22) O(27) -16(3) no
O(23) O(26) Cl(2) O(24) -160(2) no
O(23) O(26) Cl(2) O(25) -13(2) no
O(23) O(26) Cl(2) O(27) -140(2) no
O(23) O(26) O(24) O(27) 1(4) no
O(24) Cl(2) O(22) O(25) 145(1) no
O(24) Cl(2) O(22) O(27) -18(2) no
O(24) Cl(2) O(23) O(25) -147(1) no
O(24) Cl(2) O(23) O(26) 18(2) no
O(24) O(26) Cl(2) O(25) 147(1) no
O(24) O(26) Cl(2) O(27) 19(2) no
O(24) O(26) O(23) O(25) -8(4) no
O(24) O(27) Cl(2) O(25) -140(2) no
O(24) O(27) Cl(2) O(26) -21(2) no
O(24) O(27) O(22) O(25) 11(4) no
O(25) Cl(2) O(22) O(27) -163(2) no
O(25) Cl(2) O(23) O(26) 164(2) no
O(25) Cl(2) O(24) O(26) -69(3) no
O(25) Cl(2) O(24) O(27) 86(3) no
O(25) O(22) Cl(2) O(26) 87(2) no
O(25) O(22) Cl(2) O(27) 163(2) no
O(25) O(23) Cl(2) O(26) -164(2) no
O(25) O(23) Cl(2) O(27) -97(3) no
O(26) Cl(2) O(22) O(27) -76(3) no
O(26) Cl(2) O(24) O(27) 155(3) no
O(26) O(23) Cl(2) O(27) 68(3) no
O(26) O(24) Cl(2) O(27) -155(3) no
N(1) Co(1) S(1) C(4) 16.0(2) no
N(1) Co(1) S(1) C(5) 125.8(2) no
N(1) Co(1) S(2) C(10) -39(2) no
N(1) Co(1) S(2) C(11) 70(2) no
N(1) Co(1) S(3) C(14) 104.5(2) no
N(1) Co(1) S(3) C(15) -147.2(2) no
N(1) Co(1) N(2) C(8) -36.7(3) no
N(1) Co(1) N(2) C(9) -165.7(3) no
N(1) Co(1) N(3) C(12) 50.5(3) no
N(1) Co(1) N(3) C(13) -75.6(2) no
N(1) C(2) N(5) C(17) -173.8(5) no
N(1) C(2) C(1) C(8) -50.6(4) no
N(1) C(2) C(1) C(12) 70.7(4) no
N(1) C(2) C(1) C(16) -168.5(3) no
N(2) Co(1) S(1) C(4) 105.4(2) no
N(2) Co(1) S(1) C(5) -144.8(2) no
N(2) Co(1) S(2) C(10) 12.2(2) no
N(2) Co(1) S(2) C(11) 120.8(2) no
N(2) Co(1) S(3) C(14) -11(2) no
N(2) Co(1) S(3) C(15) 97(2) no
N(2) Co(1) N(1) C(2) 56.5(3) no
N(2) Co(1) N(1) C(3) -129.3(3) no
N(2) Co(1) N(3) C(12) -39.2(3) no
N(2) Co(1) N(3) C(13) -165.3(2) no
N(2) C(8) C(1) C(2) 65.6(4) no
N(2) C(8) C(1) C(12) -57.4(4) no
N(2) C(8) C(1) C(16) -171.4(3) no
N(3) Co(1) S(1) C(4) -17(1) no
N(3) Co(1) S(1) C(5) 93(1) no
N(3) Co(1) S(2) C(10) 102.7(2) no
N(3) Co(1) S(2) C(11) -148.7(2) no
N(3) Co(1) S(3) C(14) 13.6(2) no
N(3) Co(1) S(3) C(15) 121.9(2) no
N(3) Co(1) N(1) C(2) -34.1(3) no
N(3) Co(1) N(1) C(3) 140.2(3) no
N(3) Co(1) N(2) C(8) 54.2(3) no
N(3) Co(1) N(2) C(9) -74.8(3) no
N(3) C(12) C(1) C(2) -46.9(4) no
N(3) C(12) C(1) C(8) 74.4(4) no
N(3) C(12) C(1) C(16) -172.0(3) no
N(4) C(16) C(1) C(2) -10.4(5) no
N(4) C(16) C(1) C(8) -130.4(4) no
N(4) C(16) C(1) C(12) 113.5(4) no
N(4) C(17) N(5) C(2) -22.7(8) no
N(5) C(2) N(1) C(3) -9.5(6) no
N(5) C(2) C(1) C(8) 127.4(4) no
N(5) C(2) C(1) C(12) -111.2(4) no
N(5) C(2) C(1) C(16) 9.5(5) no
N(5) C(17) N(4) C(16) 21.3(7) no
C(1) C(2) N(1) C(3) 168.4(3) no
C(1) C(2) N(5) C(17) 8.3(7) no
C(1) C(8) N(2) C(9) 115.3(3) no
C(1) C(12) N(3) C(13) 111.1(3) no
C(1) C(16) N(4) C(17) -5.9(7) no
C(2) N(1) C(3) C(4) -139.2(4) no
C(3) C(4) S(1) C(5) -110.9(3) no
C(4) S(1) C(5) C(6) 133.0(3) no
C(6) C(11) S(2) C(10) 137.1(3) no
C(6) C(15) S(3) C(14) 136.4(3) no
C(8) N(2) C(9) C(10) -178.4(3) no
C(9) C(10) S(2) C(11) -152.5(3) no
C(12) N(3) C(13) C(14) -177.2(3) no
C(13) C(14) S(3) C(15) -154.0(3) no
